data_7238995
loop_
_publ_author_name
'Basavaiah, Deevi'
'Kumar, Katta Santosh'
'Aravindu, Kunche'
'Lingaiah, Balthu'

_publ_section_title
;
 The Baylis--Hillman acetates in organic synthesis: development of a
 facile strategy for synthesis of functionalized unsaturated benzo-fused
 macrocyclic ethers and [n] metacyclophanes
;
_journal_issue 25
_journal_name_full 'RSC Advances'
_journal_page_first 9629
_journal_paper_doi 10.1039/c3ra40926k
_journal_volume 3
_journal_year 2013
_chemical_formula_moiety 'C22 H24 O5'
_chemical_formula_sum 'C22 H24 O5'
_chemical_formula_weight 368.41
_chemical_melting_point 397(2)
_chemical_name_common macrocycle
_chemical_name_systematic
;
(6Z,16E)-2,9-Dioxa-17-methoxycarbonyltricyclo[17.3.0.010,15]docosane-1(19),6,10(15),11,13,16-hexaen-20-one
;
_space_group_IT_number 2
_space_group_name_Hall '-P 1'
_space_group_name_H-M_alt 'P -1'
_symmetry_cell_setting triclinic
_symmetry_space_group_name_H-M 'P -1'
_atom_sites_solution_hydrogens geom
_atom_sites_solution_primary direct
_atom_sites_solution_secondary difmap
_audit_creation_method SHELXL-97
_cell_angle_alpha 96.627(7)
_cell_angle_beta 102.887(8)
_cell_angle_gamma 106.395(9)
_cell_formula_units_Z 2
_cell_length_a 8.6741(9)
_cell_length_b 9.1126(9)
_cell_length_c 12.8419(11)
_cell_measurement_reflns_used 1556
_cell_measurement_temperature 293(2)
_cell_measurement_theta_max 29.0752
_cell_measurement_theta_min 2.8671
_cell_volume 931.84(17)
_computing_structure_refinement 'SHELXL-97 (Sheldrick, 1997)'
_computing_structure_solution 'SHELXS-97 (Sheldrick, 1990)'
_diffrn_ambient_temperature 293(2)
_diffrn_measured_fraction_theta_full 0.998
_diffrn_measured_fraction_theta_max 0.998
_diffrn_measurement_device_type 'Xcalibur, Eos, Gemini'
_diffrn_measurement_method '\w scans'
_diffrn_radiation_monochromator graphite
_diffrn_radiation_source 'fine-focus sealed tube'
_diffrn_radiation_type MoK\a
_diffrn_radiation_wavelength 0.71073
_diffrn_reflns_av_R_equivalents 0.0246
_diffrn_reflns_av_sigmaI/netI 0.0445
_diffrn_reflns_limit_h_max 10
_diffrn_reflns_limit_h_min -9
_diffrn_reflns_limit_k_max 9
_diffrn_reflns_limit_k_min -10
_diffrn_reflns_limit_l_max 15
_diffrn_reflns_limit_l_min -11
_diffrn_reflns_number 5802
_diffrn_reflns_theta_full 24.71
_diffrn_reflns_theta_max 24.71
_diffrn_reflns_theta_min 2.87
_exptl_absorpt_coefficient_mu 0.092
_exptl_absorpt_correction_T_max 0.9640
_exptl_absorpt_correction_T_min 0.9570
_exptl_absorpt_correction_type empirical
_exptl_crystal_colour colorless
_exptl_crystal_density_diffrn 1.313
_exptl_crystal_density_method 'not measured'
_exptl_crystal_description Block
_exptl_crystal_F_000 392
_exptl_crystal_size_max 0.48
_exptl_crystal_size_mid 0.44
_exptl_crystal_size_min 0.40
_refine_diff_density_max 0.176
_refine_diff_density_min -0.238
_refine_diff_density_rms 0.056
_refine_ls_extinction_method none
_refine_ls_goodness_of_fit_ref 1.035
_refine_ls_hydrogen_treatment mixed
_refine_ls_matrix_type full
_refine_ls_number_parameters 245
_refine_ls_number_reflns 3177
_refine_ls_number_restraints 0
_refine_ls_restrained_S_all 1.035
_refine_ls_R_factor_all 0.0727
_refine_ls_R_factor_gt 0.0471
_refine_ls_shift/su_max 0.000
_refine_ls_shift/su_mean 0.000
_refine_ls_structure_factor_coef Fsqd
_refine_ls_weighting_details 'calc w=1/[\s^2^(Fo^2^)+(0.0571P)^2^+0.0000P] where P=(Fo^2^+2Fc^2^)/3'
_refine_ls_weighting_scheme calc
_refine_ls_wR_factor_gt 0.1042
_refine_ls_wR_factor_ref 0.1214
_reflns_number_gt 2233
_reflns_number_total 3177
_reflns_threshold_expression >2sigma(I)
_cod_data_source_file c3ra40926k.txt
_cod_data_source_block 6m
_cod_original_cell_volume 931.84(15)
_cod_database_code 7238995

loop_
_symmetry_equiv_pos_as_xyz
'x, y, z'
'-x, -y, -z'

loop_
_atom_site_label
_atom_site_type_symbol
_atom_site_fract_x
_atom_site_fract_y
_atom_site_fract_z
_atom_site_U_iso_or_equiv
_atom_site_adp_type
_atom_site_occupancy
_atom_site_symmetry_multiplicity
_atom_site_calc_flag
_atom_site_refinement_flags
O1 O 1.02732(17) 0.19516(14) 0.12439(11) 0.0517(4) Uani 1 1 d .
O2 O 0.83443(19) 0.02004(13) 0.37625(11) 0.0544(4) Uani 1 1 d .
O4 O 0.48400(19) -0.37706(18) 0.11430(13) 0.0703(5) Uani 1 1 d .
C6 C 1.0513(2) -0.0448(2) 0.15789(14) 0.0386(5) Uani 1 1 d .
C8 C 0.7632(2) -0.21346(19) 0.15133(14) 0.0365(4) Uani 1 1 d .
C7 C 0.8695(2) -0.10857(19) 0.11500(14) 0.0388(5) Uani 1 1 d .
H7 H 0.8227 -0.0714 0.0553 0.047 Uiso 1 1 calc R
C10 C 0.7241(2) -0.2526(2) 0.33534(14) 0.0372(5) Uani 1 1 d .
O5 O 0.54103(18) -0.19046(18) 0.01860(12) 0.0725(5) Uani 1 1 d .
C9 C 0.8088(2) -0.2832(2) 0.24975(14) 0.0406(5) Uani 1 1 d .
H9A H 0.7804 -0.3949 0.2269 0.049 Uiso 1 1 calc R
H9B H 0.9286 -0.2415 0.2812 0.049 Uiso 1 1 calc R
C1 C 1.1301(2) 0.1138(2) 0.16322(15) 0.0421(5) Uani 1 1 d .
O3 O 0.5976(2) -0.51334(16) 0.35208(12) 0.0674(5) Uani 1 1 d .
C21 C 0.5830(3) -0.2706(2) 0.09422(16) 0.0461(5) Uani 1 1 d .
C5 C 1.1511(3) -0.1354(2) 0.18824(16) 0.0480(5) Uani 1 1 d .
H5 H 1.1016 -0.2420 0.1818 0.058 Uiso 1 1 calc R
C14 C 0.7392(2) -0.1148(2) 0.39251(15) 0.0409(5) Uani 1 1 d .
C11 C 0.6220(3) -0.3739(2) 0.37688(16) 0.0482(5) Uani 1 1 d .
C2 C 1.3008(3) 0.1788(2) 0.20549(17) 0.0526(6) Uani 1 1 d .
H2 H 1.3517 0.2852 0.2120 0.063 Uiso 1 1 calc R
C4 C 1.3222(3) -0.0721(3) 0.22788(18) 0.0576(6) Uani 1 1 d .
H4 H 1.3872 -0.1352 0.2474 0.069 Uiso 1 1 calc R
C17 C 0.9416(3) 0.3395(2) 0.31980(17) 0.0529(6) Uani 1 1 d .
H17A H 0.9026 0.2515 0.2597 0.064 Uiso 1 1 calc R
H17B H 0.8496 0.3793 0.3223 0.064 Uiso 1 1 calc R
C15 C 0.8633(3) 0.1614(2) 0.45022(16) 0.0592(6) Uani 1 1 d .
H15A H 0.8998 0.1486 0.5247 0.071 Uiso 1 1 calc R
H15B H 0.7616 0.1888 0.4416 0.071 Uiso 1 1 calc R
C16 C 0.9958(3) 0.2864(2) 0.42441(17) 0.0597(6) Uani 1 1 d .
H16A H 1.0887 0.2484 0.4212 0.072 Uiso 1 1 calc R
H16B H 1.0359 0.3757 0.4836 0.072 Uiso 1 1 calc R
C3 C 1.3949(3) 0.0849(3) 0.23794(17) 0.0591(6) Uani 1 1 d .
H3 H 1.5096 0.1289 0.2671 0.071 Uiso 1 1 calc R
C20 C 1.1001(3) 0.3529(2) 0.11691(19) 0.0625(6) Uani 1 1 d .
H20A H 1.0212 0.3812 0.0632 0.075 Uiso 1 1 calc R
H20B H 1.1980 0.3608 0.0906 0.075 Uiso 1 1 calc R
C13 C 0.6419(3) -0.1250(2) 0.47505(17) 0.0591(6) Uani 1 1 d .
H13A H 0.5607 -0.0702 0.4607 0.071 Uiso 1 1 calc R
H13B H 0.7148 -0.0823 0.5480 0.071 Uiso 1 1 calc R
C18 C 1.0813(3) 0.4634(2) 0.3012(2) 0.0623(6) Uani 1 1 d .
H18 H 1.1272 0.5518 0.3560 0.075 Uiso 1 1 calc R
C19 C 1.1496(3) 0.4676(2) 0.2200(2) 0.0614(6) Uani 1 1 d .
H19 H 1.2419 0.5544 0.2280 0.074 Uiso 1 1 calc R
C12 C 0.5569(3) -0.2990(2) 0.46067(18) 0.0637(7) Uani 1 1 d .
H12A H 0.5844 -0.3342 0.5288 0.076 Uiso 1 1 calc R
H12B H 0.4367 -0.3242 0.4357 0.076 Uiso 1 1 calc R
C22 C 0.3692(3) -0.2418(4) -0.0432(2) 0.0959(10) Uani 1 1 d .
H22A H 0.3429 -0.3426 -0.0874 0.144 Uiso 1 1 calc R
H22B H 0.3505 -0.1689 -0.0889 0.144 Uiso 1 1 calc R
H22C H 0.2992 -0.2484 0.0056 0.144 Uiso 1 1 calc R

loop_
_atom_site_aniso_label
_atom_site_aniso_U_11
_atom_site_aniso_U_22
_atom_site_aniso_U_33
_atom_site_aniso_U_23
_atom_site_aniso_U_13
_atom_site_aniso_U_12
O1 0.0503(9) 0.0416(8) 0.0584(9) 0.0135(6) 0.0119(7) 0.0079(7)
O2 0.0800(11) 0.0381(7) 0.0461(9) 0.0053(6) 0.0261(8) 0.0142(7)
O4 0.0472(10) 0.0748(10) 0.0703(11) 0.0186(8) 0.0118(8) -0.0082(8)
C6 0.0372(11) 0.0418(11) 0.0339(11) 0.0047(8) 0.0123(8) 0.0068(9)
C8 0.0388(11) 0.0387(10) 0.0307(11) 0.0018(7) 0.0124(8) 0.0099(8)
C7 0.0407(12) 0.0423(10) 0.0311(11) 0.0049(8) 0.0092(8) 0.0110(9)
C10 0.0365(11) 0.0420(10) 0.0336(11) 0.0100(8) 0.0104(8) 0.0116(8)
O5 0.0399(9) 0.1047(12) 0.0592(11) 0.0344(9) -0.0013(7) 0.0060(8)
C9 0.0423(12) 0.0421(10) 0.0403(12) 0.0093(8) 0.0151(9) 0.0142(9)
C1 0.0426(12) 0.0451(11) 0.0364(11) 0.0064(8) 0.0142(9) 0.0083(10)
O3 0.0763(12) 0.0491(9) 0.0672(11) 0.0122(7) 0.0268(9) -0.0012(8)
C21 0.0430(13) 0.0541(12) 0.0343(12) 0.0024(9) 0.0109(9) 0.0070(10)
C5 0.0456(13) 0.0485(11) 0.0520(13) 0.0094(9) 0.0190(10) 0.0134(10)
C14 0.0437(12) 0.0466(11) 0.0343(11) 0.0111(8) 0.0105(9) 0.0159(9)
C11 0.0433(13) 0.0525(13) 0.0424(13) 0.0097(9) 0.0117(9) 0.0050(10)
C2 0.0430(13) 0.0532(12) 0.0516(14) 0.0046(10) 0.0129(10) 0.0017(11)
C4 0.0467(14) 0.0701(15) 0.0617(15) 0.0149(11) 0.0181(11) 0.0237(12)
C17 0.0486(13) 0.0527(12) 0.0579(15) 0.0118(10) 0.0104(10) 0.0192(10)
C15 0.0878(18) 0.0470(12) 0.0396(13) -0.0007(9) 0.0139(12) 0.0225(12)
C16 0.0687(16) 0.0416(11) 0.0558(15) 0.0001(10) -0.0017(11) 0.0154(11)
C3 0.0337(12) 0.0789(16) 0.0536(15) 0.0041(11) 0.0093(10) 0.0060(12)
C20 0.0646(16) 0.0478(12) 0.0722(17) 0.0247(11) 0.0175(12) 0.0087(11)
C13 0.0701(16) 0.0736(15) 0.0483(14) 0.0143(11) 0.0299(12) 0.0339(12)
C18 0.0569(15) 0.0401(11) 0.0866(19) 0.0038(11) 0.0196(13) 0.0132(10)
C19 0.0551(15) 0.0395(12) 0.0917(19) 0.0159(11) 0.0262(14) 0.0117(10)
C12 0.0525(14) 0.0822(16) 0.0553(15) 0.0144(12) 0.0273(11) 0.0091(12)
C22 0.0437(16) 0.152(3) 0.0713(19) 0.0359(17) -0.0069(13) 0.0114(16)

loop_
_atom_type_symbol
_atom_type_description
_atom_type_scat_dispersion_real
_atom_type_scat_dispersion_imag
_atom_type_scat_source
C C 0.0033 0.0016 'International Tables Vol C Tables 4.2.6.8 and 6.1.1.4'
H H 0.0000 0.0000 'International Tables Vol C Tables 4.2.6.8 and 6.1.1.4'
O O 0.0106 0.0060 'International Tables Vol C Tables 4.2.6.8 and 6.1.1.4'

loop_
_geom_angle_atom_site_label_1
_geom_angle_atom_site_label_2
_geom_angle_atom_site_label_3
_geom_angle
C1 O1 C20 118.49(16)
C14 O2 C15 119.18(14)
C5 C6 C1 117.70(18)
C5 C6 C7 123.18(16)
C1 C6 C7 119.02(18)
C7 C8 C21 120.37(18)
C7 C8 C9 125.52(17)
C21 C8 C9 114.11(15)
C8 C7 C6 127.75(18)
C8 C7 H7 116.1
C6 C7 H7 116.1
C14 C10 C11 108.53(16)
C14 C10 C9 127.54(15)
C11 C10 C9 123.69(16)
C21 O5 C22 116.70(17)
C10 C9 C8 113.83(16)
C10 C9 H9A 108.8
C8 C9 H9A 108.8
C10 C9 H9B 108.8
C8 C9 H9B 108.8
H9A C9 H9B 107.7
O1 C1 C2 123.97(17)
O1 C1 C6 115.33(17)
C2 C1 C6 120.7(2)
O4 C21 O5 122.94(19)
O4 C21 C8 123.85(19)
O5 C21 C8 113.21(16)
C4 C5 C6 121.85(18)
C4 C5 H5 119.1
C6 C5 H5 119.1
C10 C14 O2 122.29(16)
C10 C14 C13 114.16(16)
O2 C14 C13 123.55(16)
O3 C11 C10 126.16(19)
O3 C11 C12 125.30(18)
C10 C11 C12 108.47(17)
C3 C2 C1 119.49(18)
C3 C2 H2 120.3
C1 C2 H2 120.3
C3 C4 C5 119.1(2)
C3 C4 H4 120.5
C5 C4 H4 120.5
C18 C17 C16 111.20(18)
C18 C17 H17A 109.4
C16 C17 H17A 109.4
C18 C17 H17B 109.4
C16 C17 H17B 109.4
H17A C17 H17B 108.0
O2 C15 C16 107.37(17)
O2 C15 H15A 110.2
C16 C15 H15A 110.2
O2 C15 H15B 110.2
C16 C15 H15B 110.2
H15A C15 H15B 108.5
C15 C16 C17 115.13(18)
C15 C16 H16A 108.5
C17 C16 H16A 108.5
C15 C16 H16B 108.5
C17 C16 H16B 108.5
H16A C16 H16B 107.5
C4 C3 C2 121.0(2)
C4 C3 H3 119.5
C2 C3 H3 119.5
O1 C20 C19 115.25(18)
O1 C20 H20A 108.5
C19 C20 H20A 108.5
O1 C20 H20B 108.5
C19 C20 H20B 108.5
H20A C20 H20B 107.5
C14 C13 C12 102.98(16)
C14 C13 H13A 111.2
C12 C13 H13A 111.2
C14 C13 H13B 111.2
C12 C13 H13B 111.2
H13A C13 H13B 109.1
C19 C18 C17 130.2(2)
C19 C18 H18 114.9
C17 C18 H18 114.9
C18 C19 C20 129.0(2)
C18 C19 H19 115.5
C20 C19 H19 115.5
C11 C12 C13 105.51(16)
C11 C12 H12A 110.6
C13 C12 H12A 110.6
C11 C12 H12B 110.6
C13 C12 H12B 110.6
H12A C12 H12B 108.8
O5 C22 H22A 109.5
O5 C22 H22B 109.5
H22A C22 H22B 109.5
O5 C22 H22C 109.5
H22A C22 H22C 109.5
H22B C22 H22C 109.5

loop_
_geom_bond_atom_site_label_1
_geom_bond_atom_site_label_2
_geom_bond_distance
O1 C1 1.362(2)
O1 C20 1.422(2)
O2 C14 1.341(2)
O2 C15 1.433(2)
O4 C21 1.196(2)
C6 C5 1.382(3)
C6 C1 1.400(2)
C6 C7 1.466(2)
C8 C7 1.334(2)
C8 C21 1.481(3)
C8 C9 1.504(2)
C7 H7 0.9300
C10 C14 1.335(2)
C10 C11 1.444(2)
C10 C9 1.494(2)
O5 C21 1.329(2)
O5 C22 1.436(3)
C9 H9A 0.9700
C9 H9B 0.9700
C1 C2 1.382(3)
O3 C11 1.219(2)
C5 C4 1.381(3)
C5 H5 0.9300
C14 C13 1.491(3)
C11 C12 1.504(3)
C2 C3 1.377(3)
C2 H2 0.9300
C4 C3 1.368(3)
C4 H4 0.9300
C17 C18 1.489(3)
C17 C16 1.502(3)
C17 H17A 0.9700
C17 H17B 0.9700
C15 C16 1.498(3)
C15 H15A 0.9700
C15 H15B 0.9700
C16 H16A 0.9700
C16 H16B 0.9700
C3 H3 0.9300
C20 C19 1.484(3)
C20 H20A 0.9700
C20 H20B 0.9700
C13 C12 1.518(3)
C13 H13A 0.9700
C13 H13B 0.9700
C18 C19 1.308(3)
C18 H18 0.9300
C19 H19 0.9300
C12 H12A 0.9700
C12 H12B 0.9700
C22 H22A 0.9600
C22 H22B 0.9600
C22 H22C 0.9600
